data_1575241
loop_
_publ_author_name
'Tai, Hongbo'
'Zhang, Xuan'
'Rong, Yang'
'Liu, Zhiliang'

_publ_section_title
;
 Rational crystal engineering of conductive metal-organic frameworks for
 promising electrochemical energy storage.
;
_journal_issue 34
_journal_name_full 'Chemical science'
_journal_page_first 15438
_journal_page_last 15445
_journal_paper_doi 10.1039/d5sc02794b
_journal_volume 16
_journal_year 2025
_chemical_formula_moiety 'C28 H16 N4 Ni O6, 1[C3H7NO]'
_chemical_formula_sum 'C31 H23 N5 Ni O7'
_chemical_formula_weight 636.25
_space_group_crystal_system triclinic
_space_group_IT_number 2
_space_group_name_Hall '-P 1'
_space_group_name_H-M_alt 'P -1'
_atom_sites_solution_hydrogens geom
_atom_sites_solution_primary dual
_audit_creation_date 2025-03-13
_audit_creation_method
;
Olex2 1.5
(compiled 2024.02.16 svn.r378c4104 for OlexSys, GUI svn.r6928)
;
_audit_update_record
;
2025-03-13 deposited with the CCDC.	2025-07-21 downloaded from the CCDC.
;
_cell_angle_alpha 91.336(6)
_cell_angle_beta 107.416(4)
_cell_angle_gamma 90.799(6)
_cell_formula_units_Z 2
_cell_length_a 10.0751(10)
_cell_length_b 13.7318(17)
_cell_length_c 14.6404(15)
_cell_measurement_reflns_used 9893
_cell_measurement_temperature 150.00
_cell_measurement_theta_max 56.871
_cell_measurement_theta_min 2.753
_cell_volume 1931.6(4)
_computing_cell_refinement 'SAINT V8.40B (?, 2016)'
_computing_data_reduction 'SAINT V8.40B (?, 2016)'
_computing_molecular_graphics 'Olex2 1.5 (Dolomanov et al., 2009)'
_computing_publication_material 'Olex2 1.5 (Dolomanov et al., 2009)'
_computing_structure_refinement 'SHELXL 2019/3 (Sheldrick, 2015)'
_computing_structure_solution 'SHELXT  (Sheldrick, 2015)'
_diffrn_ambient_temperature 150.00
_diffrn_measured_fraction_theta_full 0.992
_diffrn_measured_fraction_theta_max 0.986
_diffrn_measurement_device_type 'Bruker APEX-II CCD'
_diffrn_measurement_method '\f and \w scans'
_diffrn_radiation_type GaK\a
_diffrn_radiation_wavelength 1.34139
_diffrn_reflns_av_R_equivalents 0.0641
_diffrn_reflns_av_unetI/netI 0.0643
_diffrn_reflns_Laue_measured_fraction_full 0.992
_diffrn_reflns_Laue_measured_fraction_max 0.986
_diffrn_reflns_limit_h_max 12
_diffrn_reflns_limit_h_min -12
_diffrn_reflns_limit_k_max 17
_diffrn_reflns_limit_k_min -17
_diffrn_reflns_limit_l_max 18
_diffrn_reflns_limit_l_min -18
_diffrn_reflns_number 29632
_diffrn_reflns_point_group_measured_fraction_full 0.992
_diffrn_reflns_point_group_measured_fraction_max 0.986
_diffrn_reflns_theta_full 53.594
_diffrn_reflns_theta_max 57.122
_diffrn_reflns_theta_min 2.753
_diffrn_source_current 2.86
_diffrn_source_power 0.1997996
_diffrn_source_voltage 69.86
_diffrn_standards_number 0
_exptl_absorpt_coefficient_mu 2.974
_exptl_absorpt_correction_T_max 0.7512
_exptl_absorpt_correction_T_min 0.5739
_exptl_absorpt_correction_type multi-scan
_exptl_absorpt_process_details
;
SADABS-2016/2 (Bruker,2016/2) was used for absorption correction.
wR2(int) was 0.1338 before and 0.0622 after correction.
The Ratio of minimum to maximum transmission is 0.7640.
The \l/2 correction factor is Not present.
;
_exptl_crystal_colour green
_exptl_crystal_colour_primary green
_exptl_crystal_density_diffrn 1.094
_exptl_crystal_description block
_exptl_crystal_F_000 656
_refine_diff_density_max 0.420
_refine_diff_density_min -0.510
_refine_diff_density_rms 0.072
_refine_ls_extinction_method none
_refine_ls_goodness_of_fit_ref 1.057
_refine_ls_hydrogen_treatment constr
_refine_ls_matrix_type full
_refine_ls_number_parameters 463
_refine_ls_number_reflns 7828
_refine_ls_number_restraints 372
_refine_ls_restrained_S_all 1.041
_refine_ls_R_factor_all 0.0702
_refine_ls_R_factor_gt 0.0523
_refine_ls_shift/su_max 0.000
_refine_ls_shift/su_mean 0.000
_refine_ls_structure_factor_coef Fsqd
_refine_ls_weighting_details 'w=1/[\s^2^(Fo^2^)+(0.0989P)^2^+0.4773P] where P=(Fo^2^+2Fc^2^)/3'
_refine_ls_weighting_scheme calc
_refine_ls_wR_factor_gt 0.1572
_refine_ls_wR_factor_ref 0.1681
_reflns_Friedel_coverage 0.000
_reflns_number_gt 5929
_reflns_number_total 7828
_reflns_threshold_expression 'I > 2\s(I)'
_cod_data_source_file d5sc02794b2.cif
_cod_data_source_block 1_sq
_cod_depositor_comments 'Adding full bibliography for 1575241--1575242.cif.'
_cod_database_code 1575241
_shelx_shelxl_version_number 2019/3
_shelx_space_group_comment
;
The symmetry employed for this shelxl refinement is uniquely defined
by the following loop, which should always be used as a source of
symmetry information in preference to the above space-group names.
They are only intended as comments.
;
_olex2_refinement_description
;
1. Uiso/Uaniso restraints and constraints
O2 \\sim O2A \\sim O5 \\sim O5A \\sim N3 \\sim N3A \\sim N4 \\sim N4A \\sim C13
\\sim C13A \\sim C14 \\sim C20 \\sim C22 \\sim C22A \\sim C23 \\sim C23A \\sim
C24 \\sim C24A \\sim C25 \\sim C25A \\sim C26 \\sim C26A \\sim C27 \\sim C27A
\\sim C28 \\sim C28A: within 2A with sigma of 0.01 and sigma for terminal atoms
of 0.02 within 2A
2. Others
 Sof(O2A)=Sof(O5A)=Sof(H5A)=Sof(N3A)=Sof(H3A)=Sof(N4A)=Sof(C13A)=Sof(C22A)=
 Sof(C23A)=Sof(C24A)=Sof(H24A)=Sof(C25A)=Sof(C26A)=Sof(C27A)=Sof(H27A)=
 Sof(C28A)=Sof(H28A)=1-FVAR(1)
 Sof(O2)=Sof(O5)=Sof(H5)=Sof(N3)=Sof(H3)=Sof(N4)=Sof(C13)=Sof(C22)=Sof(C23)=
 Sof(C24)=Sof(H24)=Sof(C25)=Sof(C26)=Sof(C27)=Sof(H27)=Sof(C28)=Sof(H28)=FVAR(1)
3.a Aromatic/amide H refined with riding coordinates:
 N3(H3), N3A(H3A), C1(H1), C2(H2), C4(H4), C5(H5B), C9(H9), C10(H10), C11(H11),
  C12(H12), C15(H15), C17(H17), C19(H19), C24(H24), C24A(H24A), C27(H27),
 C27A(H27A), C28(H28), C28A(H28A)
3.b Idealised tetrahedral OH refined as rotating group:
 O5(H5), O5A(H5A)
;
_platon_squeeze_void_probe_radius 1.20
_olex2_submission_special_instructions 'No special instructions were received'

loop_
_space_group_symop_operation_xyz
'x, y, z'
'-x, -y, -z'

loop_
_atom_site_label
_atom_site_type_symbol
_atom_site_fract_x
_atom_site_fract_y
_atom_site_fract_z
_atom_site_U_iso_or_equiv
_atom_site_adp_type
_atom_site_occupancy
_atom_site_site_symmetry_order
_atom_site_calc_flag
_atom_site_refinement_flags_posn
_atom_site_refinement_flags_adp
_atom_site_refinement_flags_occupancy
_atom_site_disorder_assembly
_atom_site_disorder_group
Ni1 Ni 0.83252(4) 0.37401(3) 0.13672(2) 0.02750(15) Uani 1 1 d . . . . .
O1 O 0.67993(18) 0.37351(15) 0.19998(13) 0.0320(5) Uani 1 1 d . . . . .
O2 O 0.4903(4) 0.3159(5) 0.0870(3) 0.0560(17) Uani 0.523(5) 1 d . U P A 1
O2A O 0.4925(5) 0.4249(6) 0.0884(3) 0.066(2) Uani 0.477(5) 1 d . U P A 2
O3 O 0.03689(18) 0.37596(16) 0.12574(13) 0.0331(5) Uani 1 1 d . . . . .
O4 O 0.00449(18) 0.37895(16) 0.26753(13) 0.0340(5) Uani 1 1 d . . . . .
O5 O 0.5245(5) 0.3290(6) 0.9308(3) 0.072(2) Uani 0.523(5) 1 d . U P A 1
H5 H 0.533641 0.318940 0.988746 0.108 Uiso 0.523(5) 1 calc R U P A 1
O5A O 0.5378(5) 0.4277(5) 0.9349(3) 0.0529(17) Uani 0.477(5) 1 d . U P A 2
H5A H 0.517516 0.401489 0.980418 0.079 Uiso 0.477(5) 1 calc R U P A 2
O6 O 0.7487(2) 0.36589(16) 0.99022(13) 0.0361(5) Uani 1 1 d . . . . .
N1 N 0.8342(2) 0.52377(19) 0.13681(16) 0.0323(6) Uani 1 1 d . . . . .
N2 N 0.8369(2) 1.2238(2) 0.13879(18) 0.0378(6) Uani 1 1 d . . . . .
N3 N 0.6406(10) 0.3379(6) 0.5397(7) 0.0347(16) Uani 0.523(5) 1 d . U P A 1
H3 H 0.699033 0.316835 0.509870 0.042 Uiso 0.523(5) 1 calc R U P A 1
N3A N 0.6491(11) 0.3799(7) 0.5422(8) 0.0402(19) Uani 0.477(5) 1 d . U P A 2
H3A H 0.711529 0.390018 0.512125 0.048 Uiso 0.477(5) 1 calc R U P A 2
N4 N 0.4438(19) 0.3678(9) 0.5638(13) 0.036(2) Uani 0.523(5) 1 d . U P A 1
N4A N 0.447(2) 0.3938(9) 0.5695(15) 0.033(2) Uani 0.477(5) 1 d . U P A 2
C1 C 0.8211(3) 0.5747(3) 0.2128(2) 0.0381(7) Uani 1 1 d . . . . .
H1 H 0.808143 0.540239 0.265140 0.046 Uiso 1 1 calc R U . . .
C2 C 0.8257(3) 0.6751(3) 0.2181(2) 0.0436(8) Uani 1 1 d . . . . .
H2 H 0.815426 0.708707 0.272914 0.052 Uiso 1 1 calc R U . . .
C3 C 0.8456(3) 0.7269(3) 0.1422(3) 0.0451(8) Uani 1 1 d . . . . .
C4 C 0.8608(3) 0.6739(3) 0.0629(2) 0.0427(8) Uani 1 1 d . . . . .
H4 H 0.874658 0.706475 0.009806 0.051 Uiso 1 1 calc R U . . .
C5 C 0.8554(3) 0.5738(2) 0.0637(2) 0.0352(7) Uani 1 1 d . . . . .
H5B H 0.867022 0.538033 0.010328 0.042 Uiso 1 1 calc R U . . .
C6 C 0.8504(4) 0.8313(3) 0.1442(3) 0.0583(10) Uani 1 1 d . . . . .
C7 C 0.8517(5) 0.9162(4) 0.1444(4) 0.0686(12) Uani 1 1 d . . . . .
C8 C 0.8489(4) 1.0210(3) 0.1433(3) 0.0590(10) Uani 1 1 d . . . . .
C9 C 0.8702(4) 1.0721(3) 0.0670(3) 0.0625(11) Uani 1 1 d . . . . .
H9 H 0.889142 1.038267 0.015064 0.075 Uiso 1 1 calc R U . . .
C10 C 0.8631(4) 1.1714(3) 0.0684(3) 0.0500(9) Uani 1 1 d . . . . .
H10 H 0.877809 1.205187 0.016247 0.060 Uiso 1 1 calc R U . . .
C11 C 0.8230(5) 1.0754(3) 0.2172(3) 0.0673(12) Uani 1 1 d . . . . .
H11 H 0.809186 1.043638 0.270758 0.081 Uiso 1 1 calc R U . . .
C12 C 0.8175(4) 1.1759(3) 0.2126(3) 0.0563(10) Uani 1 1 d . . . . .
H12 H 0.799264 1.212139 0.263416 0.068 Uiso 1 1 calc R U . . .
C13 C 0.5554(11) 0.3483(7) 0.1697(8) 0.041(2) Uani 0.523(5) 1 d . U P A 1
C13A C 0.5526(12) 0.3949(8) 0.1706(9) 0.044(2) Uani 0.477(5) 1 d . U P A 2
C14 C 0.4686(3) 0.3707(3) 0.2378(2) 0.0439(8) Uani 1 1 d . U . . .
C15 C 0.3236(3) 0.3741(3) 0.2005(2) 0.0425(8) Uani 1 1 d . . . . .
H15 H 0.281881 0.374604 0.133090 0.051 Uiso 1 1 calc R U . . .
C16 C 0.2404(3) 0.3766(2) 0.26006(19) 0.0306(6) Uani 1 1 d . . . . .
C17 C 0.3013(3) 0.3760(2) 0.35867(19) 0.0315(7) Uani 1 1 d . . . . .
H17 H 0.244539 0.378333 0.400050 0.038 Uiso 1 1 calc R U . . .
C18 C 0.4455(3) 0.3719(2) 0.39706(19) 0.0314(6) Uani 1 1 d . . . . .
C19 C 0.5285(3) 0.3706(2) 0.3356(2) 0.0348(7) Uani 1 1 d . . . . .
H19 H 0.626940 0.369512 0.361534 0.042 Uiso 1 1 calc R U . . .
C20 C 0.5133(3) 0.3700(2) 0.5021(2) 0.0337(7) Uani 1 1 d . U . . .
C21 C 0.0855(3) 0.3780(2) 0.21531(19) 0.0301(6) Uani 1 1 d . . . . .
C22 C 0.6603(15) 0.3455(9) 0.6393(12) 0.039(2) Uani 0.523(5) 1 d . U P A 1
C22A C 0.6755(16) 0.3716(9) 0.6396(12) 0.0362(19) Uani 0.477(5) 1 d . U P A 2
C23 C 0.544(3) 0.369(2) 0.6506(13) 0.035(2) Uani 0.523(5) 1 d . U P A 1
C23A C 0.538(3) 0.376(3) 0.6617(15) 0.035(2) Uani 0.477(5) 1 d . U P A 2
C24 C 0.5302(14) 0.3614(7) 0.7457(9) 0.0421(19) Uani 0.523(5) 1 d . U P A 1
H24 H 0.440173 0.352798 0.752904 0.050 Uiso 0.523(5) 1 calc R U P A 1
C24A C 0.5315(15) 0.3972(7) 0.7487(10) 0.0345(18) Uani 0.477(5) 1 d . U P A 2
H24A H 0.455668 0.428092 0.762511 0.041 Uiso 0.477(5) 1 calc R U P A 2
C25 C 0.644(2) 0.366(3) 0.825(2) 0.039(2) Uani 0.523(5) 1 d . U P A 1
C25A C 0.657(3) 0.366(4) 0.820(2) 0.038(2) Uani 0.477(5) 1 d . U P A 2
C26 C 0.6437(19) 0.3549(8) 0.9214(12) 0.044(2) Uani 0.523(5) 1 d . U P A 1
C26A C 0.647(2) 0.3886(9) 0.9238(13) 0.042(2) Uani 0.477(5) 1 d . U P A 2
C27 C 0.7682(16) 0.3387(9) 0.8064(12) 0.043(2) Uani 0.523(5) 1 d . U P A 1
H27 H 0.848440 0.329460 0.859377 0.051 Uiso 0.523(5) 1 calc R U P A 1
C27A C 0.7834(16) 0.3669(9) 0.8054(13) 0.037(2) Uani 0.477(5) 1 d . U P A 2
H27A H 0.864955 0.365281 0.858699 0.045 Uiso 0.477(5) 1 calc R U P A 2
C28 C 0.7796(10) 0.3244(7) 0.7136(7) 0.0444(19) Uani 0.523(5) 1 d . U P A 1
H28 H 0.862247 0.302059 0.702304 0.053 Uiso 0.523(5) 1 calc R U P A 1
C28A C 0.7954(10) 0.3697(8) 0.7167(7) 0.0427(19) Uani 0.477(5) 1 d . U P A 2
H28A H 0.884462 0.370499 0.706906 0.051 Uiso 0.477(5) 1 calc R U P A 2

loop_
_atom_site_aniso_label
_atom_site_aniso_U_11
_atom_site_aniso_U_22
_atom_site_aniso_U_33
_atom_site_aniso_U_23
_atom_site_aniso_U_13
_atom_site_aniso_U_12
Ni1 0.0122(2) 0.0549(3) 0.0150(2) 0.00404(16) 0.00300(14) 0.00270(16)
O1 0.0162(10) 0.0565(13) 0.0247(10) 0.0028(9) 0.0081(8) 0.0003(9)
O2 0.022(2) 0.131(5) 0.016(2) -0.010(2) 0.0078(17) -0.008(2)
O2A 0.028(3) 0.151(6) 0.025(3) 0.020(3) 0.013(2) 0.020(3)
O3 0.0135(9) 0.0668(14) 0.0182(10) 0.0043(9) 0.0035(8) 0.0018(9)
O4 0.0151(9) 0.0709(14) 0.0167(9) 0.0045(9) 0.0057(8) 0.0035(9)
O5 0.030(2) 0.166(6) 0.020(2) -0.002(3) 0.0079(19) -0.019(3)
O5A 0.027(3) 0.115(5) 0.018(2) 0.014(3) 0.0078(19) 0.023(3)
O6 0.0253(11) 0.0633(14) 0.0173(10) 0.0032(9) 0.0023(8) 0.0038(9)
N1 0.0142(11) 0.0597(16) 0.0220(12) 0.0032(11) 0.0036(9) 0.0041(10)
N2 0.0221(13) 0.0570(17) 0.0332(14) 0.0025(12) 0.0066(11) 0.0022(11)
N3 0.018(3) 0.070(4) 0.016(2) 0.001(3) 0.0034(19) 0.010(3)
N3A 0.020(3) 0.080(5) 0.019(3) 0.004(4) 0.004(2) -0.002(4)
N4 0.016(3) 0.077(5) 0.012(3) 0.001(4) 0.001(2) -0.002(4)
N4A 0.023(3) 0.061(5) 0.014(3) -0.002(4) 0.004(2) 0.008(4)
C1 0.0227(15) 0.064(2) 0.0284(16) -0.0036(14) 0.0102(13) -0.0026(14)
C2 0.0281(17) 0.064(2) 0.0395(19) -0.0070(16) 0.0117(14) 0.0014(15)
C3 0.0231(16) 0.055(2) 0.052(2) 0.0003(16) 0.0036(15) 0.0012(14)
C4 0.0255(16) 0.062(2) 0.0368(18) 0.0083(15) 0.0031(14) -0.0006(15)
C5 0.0228(15) 0.054(2) 0.0265(15) 0.0041(13) 0.0041(12) -0.0020(13)
C6 0.044(2) 0.061(3) 0.064(3) -0.0010(19) 0.0076(19) 0.0035(18)
C7 0.054(3) 0.065(3) 0.081(3) 0.001(2) 0.010(2) 0.003(2)
C8 0.046(2) 0.059(2) 0.071(3) 0.005(2) 0.014(2) 0.0064(18)
C9 0.056(2) 0.066(3) 0.067(3) -0.003(2) 0.021(2) 0.012(2)
C10 0.043(2) 0.064(2) 0.048(2) 0.0012(17) 0.0213(17) 0.0066(17)
C11 0.089(3) 0.052(2) 0.068(3) 0.020(2) 0.033(3) 0.006(2)
C12 0.064(3) 0.067(3) 0.043(2) 0.0093(18) 0.0227(19) 0.011(2)
C13 0.012(3) 0.093(5) 0.019(3) 0.006(5) 0.004(2) 0.005(4)
C13A 0.013(3) 0.097(6) 0.017(3) 0.006(5) 0.000(2) 0.013(5)
C14 0.0157(14) 0.099(3) 0.0170(14) 0.0040(15) 0.0041(11) 0.0041(15)
C15 0.0183(15) 0.094(3) 0.0142(13) 0.0050(15) 0.0035(11) 0.0027(15)
C16 0.0135(13) 0.0559(19) 0.0210(14) 0.0021(12) 0.0029(11) 0.0014(12)
C17 0.0182(13) 0.0617(19) 0.0149(13) 0.0040(12) 0.0051(11) 0.0036(13)
C18 0.0197(14) 0.0552(19) 0.0186(14) 0.0039(12) 0.0044(11) 0.0058(13)
C19 0.0155(13) 0.067(2) 0.0216(14) 0.0026(13) 0.0048(11) 0.0016(13)
C20 0.0168(13) 0.0632(19) 0.0196(13) 0.0035(13) 0.0031(11) 0.0034(13)
C21 0.0172(13) 0.0530(18) 0.0202(14) 0.0054(12) 0.0055(11) 0.0027(12)
C22 0.018(3) 0.079(4) 0.016(3) 0.002(4) 0.000(2) 0.000(3)
C22A 0.017(3) 0.078(5) 0.015(3) 0.003(4) 0.008(2) 0.000(3)
C23 0.019(3) 0.075(4) 0.010(4) 0.000(3) 0.005(3) 0.000(3)
C23A 0.015(3) 0.073(4) 0.015(4) 0.004(4) 0.003(3) 0.002(3)
C24 0.021(3) 0.087(5) 0.017(3) 0.002(4) 0.004(2) -0.001(4)
C24A 0.018(3) 0.070(4) 0.016(3) 0.003(4) 0.005(2) 0.004(4)
C25 0.015(4) 0.083(3) 0.019(3) 0.005(3) 0.004(3) 0.000(4)
C25A 0.018(4) 0.083(3) 0.012(3) 0.004(3) 0.004(3) 0.000(4)
C26 0.019(3) 0.094(5) 0.015(3) 0.006(5) 0.002(2) -0.002(5)
C26A 0.019(3) 0.088(5) 0.018(3) 0.007(5) 0.002(3) -0.002(5)
C27 0.019(4) 0.083(5) 0.021(3) 0.005(4) -0.001(3) 0.002(4)
C27A 0.009(3) 0.082(5) 0.017(3) 0.001(4) 0.000(2) -0.004(4)
C28 0.023(3) 0.084(5) 0.024(3) 0.002(4) 0.004(2) 0.007(4)
C28A 0.014(3) 0.089(5) 0.022(3) 0.002(4) 0.001(2) -0.003(4)

loop_
_atom_type_symbol
_atom_type_description
_atom_type_scat_dispersion_real
_atom_type_scat_dispersion_imag
_atom_type_scat_source
C C 0.0137 0.0067 'International Tables Vol C Tables 4.2.6.8 and 6.1.1.4'
H H 0.0000 0.0000 'International Tables Vol C Tables 4.2.6.8 and 6.1.1.4'
N N 0.0241 0.0134 'International Tables Vol C Tables 4.2.6.8 and 6.1.1.4'
Ni Ni -1.3357 3.2904 'International Tables Vol C Tables 4.2.6.8 and 6.1.1.4'
O O 0.0389 0.0241 'International Tables Vol C Tables 4.2.6.8 and 6.1.1.4'

loop_
_geom_angle_atom_site_label_1
_geom_angle_atom_site_label_2
_geom_angle_atom_site_label_3
_geom_angle
_geom_angle_site_symmetry_1
_geom_angle_site_symmetry_3
_geom_angle_publ_flag
O1 Ni1 O3 158.21(8) . 1_655 ?
O1 Ni1 O4 96.43(7) . 1_655 ?
O1 Ni1 O6 110.32(8) . 1_554 ?
O1 Ni1 N1 90.60(9) . . ?
O1 Ni1 N2 90.32(9) . 1_545 ?
O1 Ni1 C21 127.57(8) . 1_655 ?
O3 Ni1 O4 61.78(7) 1_655 1_655 ?
O3 Ni1 C21 30.63(8) 1_655 1_655 ?
O4 Ni1 C21 31.15(8) 1_655 1_655 ?
O6 Ni1 O3 91.47(7) 1_554 1_655 ?
O6 Ni1 O4 153.21(7) 1_554 1_655 ?
O6 Ni1 N1 91.47(9) 1_554 . ?
O6 Ni1 N2 89.51(10) 1_554 1_545 ?
O6 Ni1 C21 122.08(8) 1_554 1_655 ?
N1 Ni1 O3 89.48(9) . 1_655 ?
N1 Ni1 O4 89.74(9) . 1_655 ?
N1 Ni1 N2 178.34(9) . 1_545 ?
N1 Ni1 C21 89.75(9) . 1_655 ?
N2 Ni1 O3 89.14(9) 1_545 1_655 ?
N2 Ni1 O4 88.78(9) 1_545 1_655 ?
N2 Ni1 C21 88.59(10) 1_545 1_655 ?
C13 O1 Ni1 131.7(5) . . ?
C13A O1 Ni1 132.5(6) . . ?
C21 O3 Ni1 90.28(15) . 1_455 ?
C21 O4 Ni1 87.50(16) . 1_455 ?
C26 O5 H5 109.5 . . ?
C26A O5A H5A 109.5 . . ?
C26 O6 Ni1 147.3(10) . 1_556 ?
C1 N1 Ni1 120.1(2) . . ?
C1 N1 C5 118.1(3) . . ?
C5 N1 Ni1 121.8(2) . . ?
C10 N2 Ni1 121.3(2) . 1_565 ?
C10 N2 C12 117.9(3) . . ?
C12 N2 Ni1 120.8(2) . 1_565 ?
C20 N3 H3 128.3 . . ?
C20 N3 C22 103.4(8) . . ?
C22 N3 H3 128.3 . . ?
C20 N3A H3A 126.2 . . ?
C20 N3A C22A 107.7(9) . . ?
C22A N3A H3A 126.2 . . ?
C20 N4 C23 104.1(16) . . ?
C20 N4A C23A 108.3(16) . . ?
N1 C1 H1 118.7 . . ?
N1 C1 C2 122.6(3) . . ?
C2 C1 H1 118.7 . . ?
C1 C2 H2 120.3 . . ?
C1 C2 C3 119.5(3) . . ?
C3 C2 H2 120.3 . . ?
C2 C3 C4 118.1(3) . . ?
C2 C3 C6 121.5(3) . . ?
C4 C3 C6 120.4(3) . . ?
C3 C4 H4 120.7 . . ?
C5 C4 C3 118.6(3) . . ?
C5 C4 H4 120.7 . . ?
N1 C5 C4 123.1(3) . . ?
N1 C5 H5B 118.5 . . ?
C4 C5 H5B 118.5 . . ?
C7 C6 C3 178.6(5) . . ?
C6 C7 C8 178.3(5) . . ?
C9 C8 C7 121.2(4) . . ?
C11 C8 C7 121.4(4) . . ?
C11 C8 C9 117.4(4) . . ?
C8 C9 H9 120.6 . . ?
C10 C9 C8 118.8(4) . . ?
C10 C9 H9 120.6 . . ?
N2 C10 C9 123.9(4) . . ?
N2 C10 H10 118.1 . . ?
C9 C10 H10 118.1 . . ?
C8 C11 H11 120.1 . . ?
C12 C11 C8 119.7(4) . . ?
C12 C11 H11 120.1 . . ?
N2 C12 C11 122.2(4) . . ?
N2 C12 H12 118.9 . . ?
C11 C12 H12 118.9 . . ?
O1 C13 O2 127.3(9) . . ?
O1 C13 C14 115.4(8) . . ?
O2 C13 C14 116.9(8) . . ?
O1 C13A C14 115.3(8) . . ?
O2A C13A O1 124.4(11) . . ?
O2A C13A C14 119.9(9) . . ?
C15 C14 C13 119.2(5) . . ?
C15 C14 C13A 117.0(5) . . ?
C19 C14 C13 120.6(4) . . ?
C19 C14 C13A 121.7(5) . . ?
C19 C14 C15 119.2(3) . . ?
C14 C15 H15 119.5 . . ?
C16 C15 C14 121.0(3) . . ?
C16 C15 H15 119.5 . . ?
C15 C16 C17 119.6(2) . . ?
C15 C16 C21 118.3(2) . . ?
C17 C16 C21 122.1(2) . . ?
C16 C17 H17 119.9 . . ?
C16 C17 C18 120.2(2) . . ?
C18 C17 H17 119.9 . . ?
C17 C18 C19 119.5(2) . . ?
C17 C18 C20 121.4(2) . . ?
C19 C18 C20 119.1(2) . . ?
C14 C19 C18 120.5(3) . . ?
C14 C19 H19 119.8 . . ?
C18 C19 H19 119.8 . . ?
N3 C20 C18 122.4(5) . . ?
N3A C20 N4A 108.9(10) . . ?
N3A C20 C18 123.3(5) . . ?
N4 C20 N3 110.9(9) . . ?
N4 C20 C18 123.1(8) . . ?
N4A C20 C18 123.8(8) . . ?
O3 C21 Ni1 59.09(13) . 1_455 ?
O3 C21 O4 120.4(2) . . ?
O3 C21 C16 119.0(2) . . ?
O4 C21 Ni1 61.36(14) . 1_455 ?
O4 C21 C16 120.5(2) . . ?
C16 C21 Ni1 177.3(2) . 1_455 ?
C23 C22 N3 107.2(13) . . ?
C23 C22 C28 124.7(16) . . ?
C28 C22 N3 127.9(12) . . ?
N3A C22A C23A 108.1(13) . . ?
N3A C22A C28A 134.3(12) . . ?
C28A C22A C23A 117.2(14) . . ?
N4 C23 C24 129(2) . . ?
C22 C23 N4 109.7(16) . . ?
C22 C23 C24 117.3(19) . . ?
N4A C23A C22A 100.5(18) . . ?
C24A C23A N4A 132(2) . . ?
C24A C23A C22A 122.0(19) . . ?
C23 C24 H24 119.3 . . ?
C25 C24 C23 121.3(18) . . ?
C25 C24 H24 119.3 . . ?
C23A C24A H24A 125.0 . . ?
C23A C24A C25A 110(2) . . ?
C25A C24A H24A 125.0 . . ?
C24 C25 C26 126.5(19) . . ?
C24 C25 C27 113(2) . . ?
C26 C25 C27 115(2) . . ?
C24A C25A C26A 110(2) . . ?
C27A C25A C24A 123(3) . . ?
C27A C25A C26A 119(2) . . ?
O5 C26 C25 114.6(14) . . ?
O6 C26 O5 122.3(15) . . ?
O6 C26 C25 123.1(16) . . ?
O5A C26A C25A 120.1(17) . . ?
O6 C26A O5A 124.1(17) . . ?
O6 C26A C25A 116(2) . . ?
C25 C27 H27 118.2 . . ?
C28 C27 C25 123.6(16) . . ?
C28 C27 H27 118.2 . . ?
C25A C27A H27A 119.4 . . ?
C28A C27A C25A 121.2(17) . . ?
C28A C27A H27A 119.4 . . ?
C22 C28 C27 115.1(10) . . ?
C22 C28 H28 122.5 . . ?
C27 C28 H28 122.5 . . ?
C22A C28A H28A 120.6 . . ?
C27A C28A C22A 118.8(11) . . ?
C27A C28A H28A 120.6 . . ?

loop_
_geom_bond_atom_site_label_1
_geom_bond_atom_site_label_2
_geom_bond_distance
_geom_bond_site_symmetry_2
_geom_bond_publ_flag
Ni1 O1 2.0183(18) . ?
Ni1 O3 2.1126(18) 1_655 ?
Ni1 O4 2.1631(19) 1_655 ?
Ni1 O6 2.0561(19) 1_554 ?
Ni1 N1 2.056(3) . ?
Ni1 N2 2.065(3) 1_545 ?
Ni1 C21 2.462(3) 1_655 ?
O1 C13 1.240(11) . ?
O1 C13A 1.266(12) . ?
O2 C13 1.260(11) . ?
O2A C13A 1.256(12) . ?
O3 C21 1.255(3) . ?
O4 C21 1.275(3) . ?
O5 H5 0.8400 . ?
O5 C26 1.30(2) . ?
O5A H5A 0.8400 . ?
O5A C26A 1.29(2) . ?
O6 C26 1.228(15) . ?
O6 C26A 1.230(17) . ?
N1 C1 1.342(4) . ?
N1 C5 1.353(4) . ?
N2 C10 1.335(4) . ?
N2 C12 1.339(4) . ?
N3 H3 0.8800 . ?
N3 C20 1.322(9) . ?
N3 C22 1.412(17) . ?
N3A H3A 0.8800 . ?
N3A C20 1.322(11) . ?
N3A C22A 1.377(18) . ?
N4 C20 1.30(2) . ?
N4 C23 1.37(2) . ?
N4A C20 1.38(2) . ?
N4A C23A 1.42(3) . ?
C1 H1 0.9500 . ?
C1 C2 1.378(5) . ?
C2 H2 0.9500 . ?
C2 C3 1.395(5) . ?
C3 C4 1.405(5) . ?
C3 C6 1.433(6) . ?
C4 H4 0.9500 . ?
C4 C5 1.376(5) . ?
C5 H5B 0.9500 . ?
C6 C7 1.166(6) . ?
C7 C8 1.441(6) . ?
C8 C9 1.401(6) . ?
C8 C11 1.390(6) . ?
C9 H9 0.9500 . ?
C9 C10 1.366(6) . ?
C10 H10 0.9500 . ?
C11 H11 0.9500 . ?
C11 C12 1.385(6) . ?
C12 H12 0.9500 . ?
C13 C14 1.538(11) . ?
C13A C14 1.517(13) . ?
C14 C15 1.400(4) . ?
C14 C19 1.378(4) . ?
C15 H15 0.9500 . ?
C15 C16 1.379(4) . ?
C16 C17 1.390(4) . ?
C16 C21 1.501(4) . ?
C17 H17 0.9500 . ?
C17 C18 1.394(4) . ?
C18 C19 1.400(4) . ?
C18 C20 1.485(4) . ?
C19 H19 0.9500 . ?
C22 C23 1.27(3) . ?
C22 C28 1.398(15) . ?
C22A C23A 1.51(3) . ?
C22A C28A 1.386(16) . ?
C23 C24 1.45(2) . ?
C23A C24A 1.32(2) . ?
C24 H24 0.9500 . ?
C24 C25 1.37(3) . ?
C24A H24A 0.9500 . ?
C24A C25A 1.46(3) . ?
C25 C26 1.42(4) . ?
C25 C27 1.42(3) . ?
C25A C26A 1.57(4) . ?
C25A C27A 1.35(3) . ?
C27 H27 0.9500 . ?
C27 C28 1.407(18) . ?
C27A H27A 0.9500 . ?
C27A C28A 1.341(19) . ?
C28 H28 0.9500 . ?
C28A H28A 0.9500 . ?

loop_
_geom_torsion_atom_site_label_1
_geom_torsion_atom_site_label_2
_geom_torsion_atom_site_label_3
_geom_torsion_atom_site_label_4
_geom_torsion
_geom_torsion_site_symmetry_1
_geom_torsion_site_symmetry_2
_geom_torsion_site_symmetry_3
_geom_torsion_site_symmetry_4
_geom_torsion_publ_flag
Ni1 O1 C13 O2 -0.8(14) . . . . ?
Ni1 O1 C13 C14 -173.1(3) . . . . ?
Ni1 O1 C13A O2A -1.4(16) . . . . ?
Ni1 O1 C13A C14 171.8(3) . . . . ?
Ni1 O3 C21 O4 -0.7(3) 1_455 . . . ?
Ni1 O3 C21 C16 177.8(3) 1_455 . . . ?
Ni1 O4 C21 O3 0.7(3) 1_455 . . . ?
Ni1 O4 C21 C16 -177.8(3) 1_455 . . . ?
Ni1 O6 C26 O5 -9(2) 1_556 . . . ?
Ni1 O6 C26 C25 173(2) 1_556 . . . ?
Ni1 O6 C26A O5A -6(2) 1_556 . . . ?
Ni1 O6 C26A C25A 174(2) 1_556 . . . ?
Ni1 N1 C1 C2 178.0(2) . . . . ?
Ni1 N1 C5 C4 -178.2(2) . . . . ?
Ni1 N2 C10 C9 178.6(3) 1_565 . . . ?
Ni1 N2 C12 C11 -178.4(3) 1_565 . . . ?
O1 C13 C14 C15 160.0(6) . . . . ?
O1 C13 C14 C19 -31.4(10) . . . . ?
O1 C13A C14 C15 -167.1(6) . . . . ?
O1 C13A C14 C19 29.4(11) . . . . ?
O2 C13 C14 C15 -13.1(10) . . . . ?
O2 C13 C14 C19 155.4(6) . . . . ?
O2A C13A C14 C15 6.3(12) . . . . ?
O2A C13A C14 C19 -157.1(8) . . . . ?
N1 C1 C2 C3 -0.4(5) . . . . ?
N3 C22 C23 N4 6(2) . . . . ?
N3 C22 C23 C24 167.2(18) . . . . ?
N3 C22 C28 C27 -179.8(9) . . . . ?
N3A C22A C23A N4A -4(2) . . . . ?
N3A C22A C23A C24A -161(2) . . . . ?
N3A C22A C28A C27A 175.7(12) . . . . ?
N4 C23 C24 C25 -179(3) . . . . ?
N4A C23A C24A C25A -177(4) . . . . ?
C1 N1 C5 C4 -1.5(4) . . . . ?
C1 C2 C3 C4 -0.3(5) . . . . ?
C1 C2 C3 C6 179.7(3) . . . . ?
C2 C3 C4 C5 0.1(5) . . . . ?
C3 C4 C5 N1 0.9(5) . . . . ?
C5 N1 C1 C2 1.3(4) . . . . ?
C6 C3 C4 C5 -179.9(3) . . . . ?
C7 C8 C9 C10 178.4(4) . . . . ?
C7 C8 C11 C12 -178.3(4) . . . . ?
C8 C9 C10 N2 0.0(6) . . . . ?
C8 C11 C12 N2 -0.3(7) . . . . ?
C9 C8 C11 C12 0.8(7) . . . . ?
C10 N2 C12 C11 -0.4(6) . . . . ?
C11 C8 C9 C10 -0.6(6) . . . . ?
C12 N2 C10 C9 0.6(5) . . . . ?
C13 C14 C15 C16 168.4(5) . . . . ?
C13 C14 C19 C18 -167.4(5) . . . . ?
C13A C14 C15 C16 -164.2(6) . . . . ?
C13A C14 C19 C18 164.3(6) . . . . ?
C14 C15 C16 C17 0.1(5) . . . . ?
C14 C15 C16 C21 -178.7(3) . . . . ?
C15 C14 C19 C18 1.1(6) . . . . ?
C15 C16 C17 C18 -0.6(5) . . . . ?
C15 C16 C21 O3 0.5(5) . . . . ?
C15 C16 C21 O4 179.0(3) . . . . ?
C16 C17 C18 C19 1.3(5) . . . . ?
C16 C17 C18 C20 -179.3(3) . . . . ?
C17 C16 C21 O3 -178.2(3) . . . . ?
C17 C16 C21 O4 0.3(5) . . . . ?
C17 C18 C19 C14 -1.6(5) . . . . ?
C17 C18 C20 N3 159.5(5) . . . . ?
C17 C18 C20 N3A -170.2(5) . . . . ?
C17 C18 C20 N4 3.0(8) . . . . ?
C17 C18 C20 N4A -15.2(9) . . . . ?
C19 C14 C15 C16 -0.4(6) . . . . ?
C19 C18 C20 N3 -21.1(6) . . . . ?
C19 C18 C20 N3A 9.2(7) . . . . ?
C19 C18 C20 N4 -177.7(7) . . . . ?
C19 C18 C20 N4A 164.2(8) . . . . ?
C20 N3 C22 C23 7.0(17) . . . . ?
C20 N3 C22 C28 -177.6(9) . . . . ?
C20 N3A C22A C23A -11.7(16) . . . . ?
C20 N3A C22A C28A 175.4(12) . . . . ?
C20 N4 C23 C22 -18(2) . . . . ?
C20 N4 C23 C24 -175(2) . . . . ?
C20 N4A C23A C22A 18(2) . . . . ?
C20 N4A C23A C24A 171(3) . . . . ?
C20 C18 C19 C14 179.0(3) . . . . ?
C21 C16 C17 C18 178.2(3) . . . . ?
C22 N3 C20 N4 -18.7(9) . . . . ?
C22 N3 C20 C18 -177.9(5) . . . . ?
C22 C23 C24 C25 25(4) . . . . ?
C22A N3A C20 N4A 23.6(11) . . . . ?
C22A N3A C20 C18 -178.2(7) . . . . ?
C22A C23A C24A C25A -29(4) . . . . ?
C23 N4 C20 N3 22.6(15) . . . . ?
C23 N4 C20 C18 -178.4(13) . . . . ?
C23 C22 C28 C27 -5(2) . . . . ?
C23 C24 C25 C26 -177(3) . . . . ?
C23 C24 C25 C27 -25(4) . . . . ?
C23A N4A C20 N3A -26.9(18) . . . . ?
C23A N4A C20 C18 175.1(15) . . . . ?
C23A C22A C28A C27A 3(2) . . . . ?
C23A C24A C25A C26A -178(3) . . . . ?
C23A C24A C25A C27A 33(5) . . . . ?
C24 C25 C26 O5 7(5) . . . . ?
C24 C25 C26 O6 -176(3) . . . . ?
C24 C25 C27 C28 10(4) . . . . ?
C24A C25A C26A O5A 1(4) . . . . ?
C24A C25A C26A O6 -180(2) . . . . ?
C24A C25A C27A C28A -19(5) . . . . ?
C25 C27 C28 C22 4(3) . . . . ?
C25A C27A C28A C22A 0(3) . . . . ?
C26 C25 C27 C28 165.9(19) . . . . ?
C26A C25A C27A C28A -165(2) . . . . ?
C27 C25 C26 O5 -145(2) . . . . ?
C27 C25 C26 O6 33(4) . . . . ?
C27A C25A C26A O5A 151(3) . . . . ?
C27A C25A C26A O6 -29(4) . . . . ?
C28 C22 C23 N4 -169.2(14) . . . . ?
C28 C22 C23 C24 -8(3) . . . . ?
C28A C22A C23A N4A 170.3(14) . . . . ?
C28A C22A C23A C24A 14(3) . . . . ?

loop_
_platon_squeeze_void_nr
_platon_squeeze_void_average_x
_platon_squeeze_void_average_y
_platon_squeeze_void_average_z
_platon_squeeze_void_volume
_platon_squeeze_void_count_electrons
_platon_squeeze_void_content
1 0.009 -0.007 0.472 945 264 ' 2DMF'
